data_4121918
loop_
_publ_author_name
'Zuzek, Ashley A.'
'Parkin, Gerard'

_publ_section_title
;
 Si-H and Si-C Bond Cleavage Reactions of Silane and Phenylsilanes with
 Mo(PMe3)6: Silyl, Hypervalent Silyl, Silane, and Disilane Complexes.
;
_journal_issue 23
_journal_name_full 'Journal of the American Chemical Society'
_journal_page_first 8177
_journal_page_last 8180
_journal_paper_doi 10.1021/ja503368j
_journal_volume 136
_journal_year 2014
_chemical_formula_sum 'C21 H43 Mo P3 Si'
_chemical_formula_weight 512.49
_chemical_name_systematic
; 
 ? 
;
_space_group_crystal_system monoclinic
_space_group_IT_number 14
_space_group_name_Hall '-P 2ybc'
_space_group_name_H-M_alt 'P 1 21/c 1'
_symmetry_space_group_name_Hall '-P 2ybc'
_symmetry_space_group_name_H-M 'P 1 21/c 1'
_atom_sites_solution_hydrogens mixed
_audit_creation_method SHELXL-2013
_cell_angle_alpha 90
_cell_angle_beta 91.339(2)
_cell_angle_gamma 90
_cell_formula_units_Z 4
_cell_length_a 9.5132(11)
_cell_length_b 9.3963(11)
_cell_length_c 29.385(3)
_cell_measurement_reflns_used 9681
_cell_measurement_temperature 130(2)
_cell_measurement_theta_max 30.59
_cell_measurement_theta_min 2.28
_cell_volume 2626.0(5)
_computing_cell_refinement 'Bruker SAINT'
_computing_data_collection 'Bruker APEX2'
_computing_data_reduction 'Bruker SAINT'
_computing_molecular_graphics 'Bruker SHELXTL'
_computing_publication_material 'Bruker SHELXTL'
_computing_structure_refinement 'SHELXL-2013 (Sheldrick, 2013)'
_computing_structure_solution 'SHELXS-97 (Sheldrick, 2008)'
_diffrn_ambient_temperature 130(2)
_diffrn_measured_fraction_theta_full 0.999
_diffrn_measured_fraction_theta_max 0.993
_diffrn_measurement_device_type 'Bruker APEX-II CCD'
_diffrn_measurement_method '\f and \w scans'
_diffrn_radiation_type MoK\a
_diffrn_radiation_wavelength 0.71073
_diffrn_reflns_av_R_equivalents 0.0514
_diffrn_reflns_av_unetI/netI 0.0408
_diffrn_reflns_Laue_measured_fraction_full 0.999
_diffrn_reflns_Laue_measured_fraction_max 0.993
_diffrn_reflns_limit_h_max 13
_diffrn_reflns_limit_h_min -13
_diffrn_reflns_limit_k_max 13
_diffrn_reflns_limit_k_min -13
_diffrn_reflns_limit_l_max 42
_diffrn_reflns_limit_l_min -42
_diffrn_reflns_number 40598
_diffrn_reflns_point_group_measured_fraction_full 0.999
_diffrn_reflns_point_group_measured_fraction_max 0.993
_diffrn_reflns_theta_full 25.242
_diffrn_reflns_theta_max 30.647
_diffrn_reflns_theta_min 2.141
_exptl_absorpt_coefficient_mu 0.732
_exptl_absorpt_correction_T_max 0.8673
_exptl_absorpt_correction_T_min 0.7582
_exptl_absorpt_correction_type empirical
_exptl_absorpt_process_details sadabs
_exptl_crystal_colour yellow
_exptl_crystal_density_diffrn 1.296
_exptl_crystal_description block
_exptl_crystal_F_000 1080
_exptl_crystal_size_max 0.400
_exptl_crystal_size_mid 0.220
_exptl_crystal_size_min 0.200
_refine_diff_density_max 0.756
_refine_diff_density_min -1.683
_refine_diff_density_rms 0.117
_refine_ls_extinction_method none
_refine_ls_goodness_of_fit_ref 1.256
_refine_ls_hydrogen_treatment mixed
_refine_ls_matrix_type full
_refine_ls_number_parameters 268
_refine_ls_number_reflns 8068
_refine_ls_number_restraints 0
_refine_ls_restrained_S_all 1.256
_refine_ls_R_factor_all 0.0702
_refine_ls_R_factor_gt 0.0576
_refine_ls_shift/su_max 0.001
_refine_ls_shift/su_mean 0.000
_refine_ls_structure_factor_coef Fsqd
_refine_ls_weighting_details 'w=1/[\s^2^(Fo^2^)+(0.0206P)^2^+8.3332P] where P=(Fo^2^+2Fc^2^)/3'
_refine_ls_weighting_scheme calc
_refine_ls_wR_factor_gt 0.1161
_refine_ls_wR_factor_ref 0.1199
_reflns_Friedel_coverage 0.000
_reflns_number_gt 6813
_reflns_number_total 8068
_reflns_threshold_expression 'I > 2\s(I)'
_cod_data_source_file ja503368j_si_004.cif
_cod_data_source_block modecs10
_cod_depositor_comments 'Adding full bibliography for 4121917--4121924.cif.'
_cod_database_code 4121918
_shelx_space_group_comment
; 
The symmetry employed for this shelxl refinement is uniquely defined 
by the following loop, which should always be used as a source of 
symmetry information in preference to the above space-group names. 
They are only intended as comments. 
;
_shelx_estimated_absorpt_t_min 0.758
_shelx_estimated_absorpt_t_max 0.867
_shelxl_version_number 2013-4

loop_
_space_group_symop_operation_xyz
'x, y, z'
'-x, y+1/2, -z+1/2'
'-x, -y, -z'
'x, -y-1/2, z-1/2'

loop_
_atom_site_label
_atom_site_type_symbol
_atom_site_fract_x
_atom_site_fract_y
_atom_site_fract_z
_atom_site_U_iso_or_equiv
_atom_site_adp_type
_atom_site_occupancy
_atom_site_site_symmetry_order
_atom_site_calc_flag
_atom_site_refinement_flags_posn
_atom_site_refinement_flags_adp
Mo Mo 0.54956(3) 0.38383(3) 0.62196(2) 0.01787(7) Uani 1 1 d . .
P1 P 0.71504(10) 0.58830(10) 0.62972(3) 0.02114(18) Uani 1 1 d . .
P2 P 0.37590(10) 0.54585(10) 0.58305(3) 0.02172(19) Uani 1 1 d . .
P3 P 0.38724(10) 0.25466(11) 0.66965(3) 0.02378(19) Uani 1 1 d . .
Si Si 0.77318(10) 0.25485(11) 0.60636(3) 0.01895(19) Uani 1 1 d . .
H6 H 0.889(4) 0.343(4) 0.6002(13) 0.017(10) Uiso 1 1 d . .
H1 H 0.600(5) 0.217(5) 0.6195(15) 0.032(12) Uiso 1 1 d . .
C11 C 0.8457(4) 0.5642(4) 0.67531(14) 0.0291(8) Uani 1 1 d . .
H11A H 0.9066 0.6482 0.6772 0.044 Uiso 1 1 calc R U
H11B H 0.9026 0.4798 0.6690 0.044 Uiso 1 1 calc R U
H11C H 0.7982 0.5516 0.7043 0.044 Uiso 1 1 calc R U
C12 C 0.6434(4) 0.7606(4) 0.64656(14) 0.0282(8) Uani 1 1 d . .
H12A H 0.7207 0.8256 0.6545 0.042 Uiso 1 1 calc R U
H12B H 0.5837 0.7480 0.6730 0.042 Uiso 1 1 calc R U
H12C H 0.5874 0.8006 0.6212 0.042 Uiso 1 1 calc R U
C13 C 0.8226(4) 0.6445(4) 0.58233(14) 0.0289(8) Uani 1 1 d . .
H13A H 0.8904 0.7164 0.5929 0.043 Uiso 1 1 calc R U
H13B H 0.7620 0.6851 0.5582 0.043 Uiso 1 1 calc R U
H13C H 0.8731 0.5622 0.5704 0.043 Uiso 1 1 calc R U
C21 C 0.2713(4) 0.6640(5) 0.61793(15) 0.0322(9) Uani 1 1 d . .
H21A H 0.2151 0.7272 0.5982 0.048 Uiso 1 1 calc R U
H21B H 0.3339 0.7211 0.6376 0.048 Uiso 1 1 calc R U
H21C H 0.2087 0.6073 0.6368 0.048 Uiso 1 1 calc R U
C22 C 0.2375(4) 0.4599(5) 0.54901(15) 0.0340(9) Uani 1 1 d . .
H22A H 0.1801 0.5326 0.5335 0.051 Uiso 1 1 calc R U
H22B H 0.1782 0.4031 0.5689 0.051 Uiso 1 1 calc R U
H22C H 0.2800 0.3978 0.5263 0.051 Uiso 1 1 calc R U
C23 C 0.4419(4) 0.6695(4) 0.54069(13) 0.0264(8) Uani 1 1 d . .
H23A H 0.3638 0.7266 0.5282 0.040 Uiso 1 1 calc R U
H23B H 0.4852 0.6159 0.5161 0.040 Uiso 1 1 calc R U
H23C H 0.5121 0.7325 0.5550 0.040 Uiso 1 1 calc R U
C31 C 0.3911(5) 0.0614(5) 0.66448(19) 0.0409(11) Uani 1 1 d . .
H31A H 0.3289 0.0192 0.6869 0.061 Uiso 1 1 calc R U
H31B H 0.4874 0.0272 0.6700 0.061 Uiso 1 1 calc R U
H31C H 0.3593 0.0339 0.6338 0.061 Uiso 1 1 calc R U
C32 C 0.4154(5) 0.2750(6) 0.73061(15) 0.0456(12) Uani 1 1 d . .
H32A H 0.3463 0.2177 0.7467 0.068 Uiso 1 1 calc R U
H32B H 0.4048 0.3753 0.7389 0.068 Uiso 1 1 calc R U
H32C H 0.5105 0.2428 0.7391 0.068 Uiso 1 1 calc R U
C33 C 0.1996(4) 0.2887(5) 0.66550(16) 0.0328(9) Uani 1 1 d . .
H33A H 0.1514 0.2326 0.6885 0.049 Uiso 1 1 calc R U
H33B H 0.1641 0.2619 0.6351 0.049 Uiso 1 1 calc R U
H33C H 0.1819 0.3902 0.6706 0.049 Uiso 1 1 calc R U
C41 C 0.8508(4) 0.1268(4) 0.65079(12) 0.0204(6) Uani 1 1 d . .
C42 C 0.8244(4) 0.1347(4) 0.69721(13) 0.0279(8) Uani 1 1 d . .
H42A H 0.7594 0.2035 0.7076 0.033 Uiso 1 1 calc R U
C43 C 0.8904(5) 0.0451(5) 0.72879(14) 0.0334(9) Uani 1 1 d . .
H43A H 0.8697 0.0532 0.7602 0.040 Uiso 1 1 calc R U
C44 C 0.9856(4) -0.0553(4) 0.71473(14) 0.0312(9) Uani 1 1 d . .
H44A H 1.0307 -0.1167 0.7362 0.037 Uiso 1 1 calc R U
C45 C 1.0145(4) -0.0655(4) 0.66914(15) 0.0292(8) Uani 1 1 d . .
H45A H 1.0804 -0.1340 0.6591 0.035 Uiso 1 1 calc R U
C46 C 0.9481(4) 0.0238(4) 0.63771(13) 0.0249(7) Uani 1 1 d . .
H46A H 0.9694 0.0146 0.6064 0.030 Uiso 1 1 calc R U
C51 C 0.7790(4) 0.1505(4) 0.55112(12) 0.0205(7) Uani 1 1 d . .
C52 C 0.6839(4) 0.0425(4) 0.54000(12) 0.0235(7) Uani 1 1 d . .
H52A H 0.6130 0.0190 0.5610 0.028 Uiso 1 1 calc R U
C53 C 0.6895(4) -0.0317(4) 0.49938(13) 0.0269(8) Uani 1 1 d . .
H53A H 0.6232 -0.1049 0.4928 0.032 Uiso 1 1 calc R U
C54 C 0.7918(4) 0.0011(4) 0.46837(13) 0.0283(8) Uani 1 1 d . .
H54A H 0.7962 -0.0497 0.4405 0.034 Uiso 1 1 calc R U
C55 C 0.8871(4) 0.1076(5) 0.47806(13) 0.0284(8) Uani 1 1 d . .
H55A H 0.9572 0.1309 0.4568 0.034 Uiso 1 1 calc R U
C56 C 0.8809(4) 0.1812(4) 0.51903(13) 0.0235(7) Uani 1 1 d . .
H56A H 0.9475 0.2543 0.5254 0.028 Uiso 1 1 calc R U
H2 H 0.514(4) 0.480(5) 0.6643(14) 0.026(11) Uiso 1 1 d . .
H3 H 0.605(4) 0.403(4) 0.5711(13) 0.017(10) Uiso 1 1 d . .
H4 H 0.636(5) 0.350(5) 0.6635(16) 0.038(13) Uiso 1 1 d . .
H5 H 0.452(5) 0.292(5) 0.5904(16) 0.042(14) Uiso 1 1 d . .

loop_
_atom_site_aniso_label
_atom_site_aniso_U_11
_atom_site_aniso_U_22
_atom_site_aniso_U_33
_atom_site_aniso_U_23
_atom_site_aniso_U_13
_atom_site_aniso_U_12
Mo 0.01776(13) 0.01844(13) 0.01745(13) 0.00025(12) 0.00091(9) 0.00236(11)
P1 0.0236(4) 0.0175(4) 0.0222(4) -0.0002(3) -0.0009(3) -0.0002(3)
P2 0.0208(4) 0.0247(5) 0.0196(4) 0.0012(3) -0.0003(3) 0.0055(3)
P3 0.0218(4) 0.0251(5) 0.0247(5) 0.0019(4) 0.0040(4) -0.0007(4)
Si 0.0186(4) 0.0197(4) 0.0185(4) 0.0005(4) 0.0014(3) 0.0022(3)
C11 0.031(2) 0.0265(19) 0.030(2) -0.0013(15) -0.0081(16) -0.0006(15)
C12 0.035(2) 0.0212(18) 0.0280(19) -0.0027(15) -0.0016(16) 0.0026(15)
C13 0.0319(19) 0.0243(19) 0.031(2) 0.0038(15) 0.0043(16) -0.0047(15)
C21 0.031(2) 0.032(2) 0.034(2) 0.0042(17) 0.0045(17) 0.0138(17)
C22 0.029(2) 0.041(2) 0.032(2) 0.0004(18) -0.0089(16) 0.0009(17)
C23 0.0296(19) 0.0293(19) 0.0202(17) 0.0043(14) -0.0012(14) 0.0059(15)
C31 0.033(2) 0.027(2) 0.063(3) 0.009(2) 0.011(2) 0.0023(17)
C32 0.045(3) 0.068(3) 0.025(2) 0.006(2) 0.0068(19) -0.015(2)
C33 0.0227(18) 0.032(2) 0.044(2) 0.0021(18) 0.0075(17) 0.0006(16)
C41 0.0207(15) 0.0188(16) 0.0217(16) -0.0002(13) 0.0001(12) 0.0013(13)
C42 0.0308(19) 0.028(2) 0.0245(18) 0.0031(15) 0.0000(15) 0.0068(15)
C43 0.041(2) 0.040(2) 0.0196(18) 0.0028(16) -0.0026(16) 0.0057(19)
C44 0.034(2) 0.0258(19) 0.034(2) 0.0064(16) -0.0123(17) 0.0027(16)
C45 0.0251(18) 0.0220(18) 0.040(2) -0.0025(16) -0.0063(16) 0.0039(14)
C46 0.0234(17) 0.0250(18) 0.0261(18) -0.0040(15) -0.0014(14) 0.0006(14)
C51 0.0244(16) 0.0193(16) 0.0176(15) 0.0028(12) 0.0001(13) 0.0058(13)
C52 0.0287(18) 0.0240(18) 0.0181(16) 0.0009(13) 0.0030(14) 0.0013(14)
C53 0.034(2) 0.0246(18) 0.0220(18) -0.0013(14) -0.0020(15) 0.0013(15)
C54 0.037(2) 0.029(2) 0.0189(17) -0.0045(14) -0.0002(15) 0.0118(16)
C55 0.0279(18) 0.036(2) 0.0211(17) 0.0005(16) 0.0044(14) 0.0088(17)
C56 0.0201(16) 0.0259(18) 0.0245(18) 0.0020(14) 0.0008(13) 0.0047(13)

loop_
_atom_type_symbol
_atom_type_description
_atom_type_scat_dispersion_real
_atom_type_scat_dispersion_imag
_atom_type_scat_source
C C 0.0033 0.0016 'International Tables Vol C Tables 4.2.6.8 and 6.1.1.4'
H H 0.0000 0.0000 'International Tables Vol C Tables 4.2.6.8 and 6.1.1.4'
Si Si 0.0817 0.0704 'International Tables Vol C Tables 4.2.6.8 and 6.1.1.4'
P P 0.1023 0.0942 'International Tables Vol C Tables 4.2.6.8 and 6.1.1.4'
Mo Mo -1.6832 0.6857 'International Tables Vol C Tables 4.2.6.8 and 6.1.1.4'

loop_
_geom_angle_atom_site_label_1
_geom_angle_atom_site_label_2
_geom_angle_atom_site_label_3
_geom_angle
P3 Mo P1 137.74(4)
P3 Mo Si 114.71(4)
P1 Mo Si 81.49(3)
P3 Mo P2 98.36(3)
P1 Mo P2 88.95(3)
Si Mo P2 140.03(3)
P3 Mo H1 74.8(15)
P1 Mo H1 123.9(15)
Si Mo H1 43.9(15)
P2 Mo H1 138.6(15)
P3 Mo H2 71.3(15)
P1 Mo H2 68.6(15)
Si Mo H2 128.4(15)
P2 Mo H2 81.9(15)
H1 Mo H2 130(2)
P3 Mo H3 144.9(14)
P1 Mo H3 77.2(14)
Si Mo H3 65.3(13)
P2 Mo H3 74.8(13)
H1 Mo H3 88(2)
H2 Mo H3 139(2)
P3 Mo H4 76.5(18)
P1 Mo H4 75.8(18)
Si Mo H4 65.9(18)
P2 Mo H4 148.1(18)
H1 Mo H4 71(2)
H2 Mo H4 67(2)
H3 Mo H4 127(2)
P3 Mo H5 71.9(18)
P1 Mo H5 148.1(18)
Si Mo H5 96.8(17)
P2 Mo H5 71.8(18)
H1 Mo H5 67(2)
H2 Mo H5 130(2)
H3 Mo H5 73(2)
H4 Mo H5 133(3)
C11 P1 C13 102.2(2)
C11 P1 C12 99.40(19)
C13 P1 C12 99.74(19)
C11 P1 Mo 112.99(14)
C13 P1 Mo 121.18(14)
C12 P1 Mo 117.95(14)
C22 P2 C21 100.5(2)
C22 P2 C23 99.4(2)
C21 P2 C23 101.34(19)
C22 P2 Mo 116.20(15)
C21 P2 Mo 118.47(14)
C23 P2 Mo 117.71(13)
C33 P3 C32 99.8(2)
C33 P3 C31 101.1(2)
C32 P3 C31 100.6(3)
C33 P3 Mo 120.64(15)
C32 P3 Mo 115.77(16)
C31 P3 Mo 115.75(16)
C51 Si C41 103.90(15)
C51 Si Mo 116.70(11)
C41 Si Mo 119.78(11)
C51 Si H6 99.0(16)
C41 Si H6 99.7(16)
Mo Si H6 114.6(16)
C51 Si H1 97.6(15)
C41 Si H1 94.2(15)
Mo Si H1 40.7(15)
H6 Si H1 155(2)
P1 C11 H11A 109.5
P1 C11 H11B 109.5
H11A C11 H11B 109.5
P1 C11 H11C 109.5
H11A C11 H11C 109.5
H11B C11 H11C 109.5
P1 C12 H12A 109.5
P1 C12 H12B 109.5
H12A C12 H12B 109.5
P1 C12 H12C 109.5
H12A C12 H12C 109.5
H12B C12 H12C 109.5
P1 C13 H13A 109.5
P1 C13 H13B 109.5
H13A C13 H13B 109.5
P1 C13 H13C 109.5
H13A C13 H13C 109.5
H13B C13 H13C 109.5
P2 C21 H21A 109.5
P2 C21 H21B 109.5
H21A C21 H21B 109.5
P2 C21 H21C 109.5
H21A C21 H21C 109.5
H21B C21 H21C 109.5
P2 C22 H22A 109.5
P2 C22 H22B 109.5
H22A C22 H22B 109.5
P2 C22 H22C 109.5
H22A C22 H22C 109.5
H22B C22 H22C 109.5
P2 C23 H23A 109.5
P2 C23 H23B 109.5
H23A C23 H23B 109.5
P2 C23 H23C 109.5
H23A C23 H23C 109.5
H23B C23 H23C 109.5
P3 C31 H31A 109.5
P3 C31 H31B 109.5
H31A C31 H31B 109.5
P3 C31 H31C 109.5
H31A C31 H31C 109.5
H31B C31 H31C 109.5
P3 C32 H32A 109.5
P3 C32 H32B 109.5
H32A C32 H32B 109.5
P3 C32 H32C 109.5
H32A C32 H32C 109.5
H32B C32 H32C 109.5
P3 C33 H33A 109.5
P3 C33 H33B 109.5
H33A C33 H33B 109.5
P3 C33 H33C 109.5
H33A C33 H33C 109.5
H33B C33 H33C 109.5
C42 C41 C46 116.2(3)
C42 C41 Si 124.0(3)
C46 C41 Si 119.7(3)
C43 C42 C41 122.1(4)
C43 C42 H42A 119.0
C41 C42 H42A 119.0
C44 C43 C42 120.2(4)
C44 C43 H43A 119.9
C42 C43 H43A 119.9
C45 C44 C43 119.1(4)
C45 C44 H44A 120.4
C43 C44 H44A 120.4
C44 C45 C46 120.5(4)
C44 C45 H45A 119.8
C46 C45 H45A 119.8
C45 C46 C41 121.9(4)
C45 C46 H46A 119.0
C41 C46 H46A 119.0
C52 C51 C56 116.7(3)
C52 C51 Si 123.0(3)
C56 C51 Si 120.3(3)
C53 C52 C51 122.1(3)
C53 C52 H52A 119.0
C51 C52 H52A 119.0
C52 C53 C54 119.8(4)
C52 C53 H53A 120.1
C54 C53 H53A 120.1
C55 C54 C53 119.7(4)
C55 C54 H54A 120.1
C53 C54 H54A 120.1
C54 C55 C56 120.0(4)
C54 C55 H55A 120.0
C56 C55 H55A 120.0
C55 C56 C51 121.7(4)
C55 C56 H56A 119.2
C51 C56 H56A 119.2

loop_
_geom_bond_atom_site_label_1
_geom_bond_atom_site_label_2
_geom_bond_distance
Mo P3 2.4337(10)
Mo P1 2.4909(10)
Mo Si 2.5000(10)
Mo P2 2.5033(10)
Mo H1 1.64(5)
Mo H2 1.58(4)
Mo H3 1.61(4)
Mo H4 1.49(5)
Mo H5 1.56(5)
P1 C11 1.820(4)
P1 C13 1.825(4)
P1 C12 1.830(4)
P2 C22 1.823(4)
P2 C21 1.823(4)
P2 C23 1.825(4)
P3 C33 1.815(4)
P3 C32 1.815(5)
P3 C31 1.823(5)
Si C51 1.898(4)
Si C41 1.911(4)
Si H6 1.40(4)
Si H1 1.74(4)
C11 H11A 0.9800
C11 H11B 0.9800
C11 H11C 0.9800
C12 H12A 0.9800
C12 H12B 0.9800
C12 H12C 0.9800
C13 H13A 0.9800
C13 H13B 0.9800
C13 H13C 0.9800
C21 H21A 0.9800
C21 H21B 0.9800
C21 H21C 0.9800
C22 H22A 0.9800
C22 H22B 0.9800
C22 H22C 0.9800
C23 H23A 0.9800
C23 H23B 0.9800
C23 H23C 0.9800
C31 H31A 0.9800
C31 H31B 0.9800
C31 H31C 0.9800
C32 H32A 0.9800
C32 H32B 0.9800
C32 H32C 0.9800
C33 H33A 0.9800
C33 H33B 0.9800
C33 H33C 0.9800
C41 C42 1.395(5)
C41 C46 1.399(5)
C42 C43 1.392(5)
C42 H42A 0.9500
C43 C44 1.378(6)
C43 H43A 0.9500
C44 C45 1.377(6)
C44 H44A 0.9500
C45 C46 1.388(5)
C45 H45A 0.9500
C46 H46A 0.9500
C51 C52 1.393(5)
C51 C56 1.398(5)
C52 C53 1.384(5)
C52 H52A 0.9500
C53 C54 1.384(6)
C53 H53A 0.9500
C54 C55 1.376(6)
C54 H54A 0.9500
C55 C56 1.391(5)
C55 H55A 0.9500
C56 H56A 0.9500
